data_4063610
loop_
_publ_author_name
'da Costa, Andr\'e P.'
'Lopes, Rita'
'Cardoso, Jo\~ao M. S.'
'Mata, Jose A.'
'Peris, Eduardo'
'Royo, Beatriz'

_publ_section_title
;
 Enantiomerically Pure Cyclopentadienyl- and Indenyl-Functionalized
 N-Heterocyclic Carbene Complexes of Iridium and Rhodium
;
_journal_issue 16
_journal_name_full Organometallics
_journal_page_first 4437
_journal_paper_doi 10.1021/om200523h
_journal_volume 30
_journal_year 2011
_chemical_absolute_configuration rm
_chemical_formula_moiety 'C14 H19 I2 Ir N2'
_chemical_formula_sum 'C14 H19 I2 Ir N2'
_chemical_formula_weight 661.31
_chemical_name_systematic
; 
 ? 
;
_space_group_IT_number 19
_symmetry_cell_setting orthorhombic
_symmetry_space_group_name_Hall 'P 2ac 2ab'
_symmetry_space_group_name_H-M 'P 21 21 21'
_atom_sites_solution_hydrogens geom
_atom_sites_solution_primary direct
_atom_sites_solution_secondary difmap
_audit_creation_method SHELXL-97
_cell_angle_alpha 90.00
_cell_angle_beta 90.00
_cell_angle_gamma 90.00
_cell_formula_units_Z 4
_cell_length_a 9.0445(6)
_cell_length_b 12.7406(9)
_cell_length_c 17.8947(12)
_cell_measurement_temperature 293(2)
_cell_volume 2062.0(2)
_computing_structure_refinement 'SHELXL-97 (Sheldrick, 1997)'
_computing_structure_solution 'SHELXS-97 (Sheldrick, 1990)'
_diffrn_ambient_temperature 293(2)
_diffrn_measured_fraction_theta_full 0.991
_diffrn_measured_fraction_theta_max 0.991
_diffrn_radiation_monochromator graphite
_diffrn_radiation_probe x-ray
_diffrn_radiation_source 'fine-focus sealed tube'
_diffrn_radiation_type MoK\a
_diffrn_radiation_wavelength 0.71073
_diffrn_reflns_av_R_equivalents 0.0279
_diffrn_reflns_av_sigmaI/netI 0.0386
_diffrn_reflns_limit_h_max 11
_diffrn_reflns_limit_h_min -5
_diffrn_reflns_limit_k_max 16
_diffrn_reflns_limit_k_min -16
_diffrn_reflns_limit_l_max 23
_diffrn_reflns_limit_l_min -23
_diffrn_reflns_number 13068
_diffrn_reflns_theta_full 27.50
_diffrn_reflns_theta_max 27.50
_diffrn_reflns_theta_min 1.96
_exptl_absorpt_coefficient_mu 9.461
_exptl_absorpt_correction_T_max 0.4513
_exptl_absorpt_correction_T_min 0.3727
_exptl_absorpt_correction_type empirical
_exptl_crystal_density_diffrn 2.130
_exptl_crystal_density_method 'not measured'
_exptl_crystal_F_000 1200
_exptl_crystal_size_max 0.13
_exptl_crystal_size_mid 0.11
_exptl_crystal_size_min 0.10
_refine_diff_density_max 1.543
_refine_diff_density_min -0.597
_refine_diff_density_rms 0.250
_refine_ls_abs_structure_details 'Flack H D (1983), Acta Cryst. A39, 876-881'
_refine_ls_abs_structure_Flack 0.076(9)
_refine_ls_extinction_method none
_refine_ls_goodness_of_fit_ref 1.113
_refine_ls_hydrogen_treatment constr
_refine_ls_matrix_type full
_refine_ls_number_parameters 174
_refine_ls_number_reflns 4624
_refine_ls_number_restraints 0
_refine_ls_restrained_S_all 1.113
_refine_ls_R_factor_all 0.0328
_refine_ls_R_factor_gt 0.0301
_refine_ls_shift/su_max 0.002
_refine_ls_shift/su_mean 0.000
_refine_ls_structure_factor_coef Fsqd
_refine_ls_weighting_details 'calc w=1/[\s^2^(Fo^2^)+(0.0574P)^2^+0.0000P] where P=(Fo^2^+2Fc^2^)/3'
_refine_ls_weighting_scheme calc
_refine_ls_wR_factor_gt 0.0912
_refine_ls_wR_factor_ref 0.0928
_reflns_number_gt 4352
_reflns_number_total 4624
_reflns_threshold_expression >2sigma(I)
_cod_data_source_file om200523h_si_001.cif
_cod_data_source_block str1141m
_cod_depositor_comments
;
The following automatic conversions were performed:

'_diffrn_radiation_probe' value 'X-ray' changed to 'x-ray' according
to the built-in table from CIF Core dictionary named 'cif_core.dic'
version 2.4.1 from 2010-06-29.

Automatic conversion script
Id: cif_fix_values 1715 2011-07-08 13:25:40Z adriana 
;
_cod_database_code 4063610

loop_
_symmetry_equiv_pos_as_xyz
'x, y, z'
'-x+1/2, -y, z+1/2'
'-x, y+1/2, -z+1/2'
'x+1/2, -y+1/2, -z'

loop_
_atom_site_label
_atom_site_type_symbol
_atom_site_fract_x
_atom_site_fract_y
_atom_site_fract_z
_atom_site_U_iso_or_equiv
_atom_site_adp_type
_atom_site_occupancy
_atom_site_symmetry_multiplicity
_atom_site_calc_flag
_atom_site_refinement_flags
Ir1 Ir 0.16532(3) 0.20570(2) 0.786970(14) 0.03884(9) Uani 1 1 d .
I1 I 0.18719(6) 0.38608(4) 0.86963(3) 0.05601(15) Uani 1 1 d .
N1 N 0.4452(7) 0.1528(5) 0.8816(4) 0.0468(14) Uani 1 1 d .
C1 C 0.3648(8) 0.1455(6) 0.8187(4) 0.0404(15) Uani 1 1 d .
I2 I 0.02655(7) 0.08957(5) 0.89230(3) 0.06021(16) Uani 1 1 d .
N2 N 0.4559(6) 0.0904(5) 0.7703(3) 0.0429(13) Uani 1 1 d .
C2 C 0.5843(9) 0.1102(7) 0.8734(6) 0.061(2) Uani 1 1 d .
H2 H 0.6583 0.1074 0.9094 0.073 Uiso 1 1 calc R
C3 C 0.5917(9) 0.0732(7) 0.8027(6) 0.057(2) Uani 1 1 d .
H3 H 0.6733 0.0421 0.7802 0.069 Uiso 1 1 calc R
C4 C 0.3951(12) 0.1943(9) 0.9600(5) 0.067(2) Uani 1 1 d .
H4A H 0.2900 0.1861 0.9650 0.101 Uiso 1 1 calc R
H4B H 0.4204 0.2671 0.9646 0.101 Uiso 1 1 calc R
H4C H 0.4441 0.1550 0.9985 0.101 Uiso 1 1 calc R
C5 C 0.4169(9) 0.0445(7) 0.6984(5) 0.0511(19) Uani 1 1 d .
H5 H 0.5106 0.0227 0.6756 0.061 Uiso 1 1 calc R
C6 C 0.3264(9) -0.0554(6) 0.7070(5) 0.057(2) Uani 1 1 d .
H6 H 0.2343 -0.0368 0.7326 0.068 Uiso 1 1 calc R
C7 C 0.2884(15) -0.1063(10) 0.6397(8) 0.100(4) Uani 1 1 d .
H7A H 0.2213 -0.0629 0.6118 0.150 Uiso 1 1 calc R
H7B H 0.2419 -0.1722 0.6507 0.150 Uiso 1 1 calc R
H7C H 0.3761 -0.1183 0.6107 0.150 Uiso 1 1 calc R
C8 C 0.4110(11) -0.1332(7) 0.7575(8) 0.080(3) Uani 1 1 d .
H8A H 0.3837 -0.2038 0.7447 0.120 Uiso 1 1 calc R
H8B H 0.3865 -0.1200 0.8089 0.120 Uiso 1 1 calc R
H8C H 0.5155 -0.1243 0.7504 0.120 Uiso 1 1 calc R
C9 C 0.3526(12) 0.1287(8) 0.6459(5) 0.065(2) Uani 1 1 d .
H9A H 0.4249 0.1845 0.6406 0.078 Uiso 1 1 calc R
H9B H 0.3381 0.0977 0.5970 0.078 Uiso 1 1 calc R
C10 C 0.2099(10) 0.1759(7) 0.6708(4) 0.0523(19) Uani 1 1 d .
C11 C 0.0768(10) 0.1243(8) 0.6903(5) 0.059(2) Uani 1 1 d .
H11 H 0.0626 0.0520 0.6901 0.070 Uiso 1 1 calc R
C12 C -0.0330(9) 0.2006(8) 0.7105(5) 0.064(2) Uani 1 1 d .
H12 H -0.1295 0.1884 0.7263 0.077 Uiso 1 1 calc R
C13 C 0.0392(13) 0.3001(9) 0.7009(6) 0.080(3) Uani 1 1 d .
H13 H -0.0067 0.3648 0.7072 0.095 Uiso 1 1 calc R
C14 C 0.1897(11) 0.2870(7) 0.6806(4) 0.057(2) Uani 1 1 d .
H14 H 0.2605 0.3393 0.6749 0.069 Uiso 1 1 calc R

loop_
_atom_site_aniso_label
_atom_site_aniso_U_11
_atom_site_aniso_U_22
_atom_site_aniso_U_33
_atom_site_aniso_U_23
_atom_site_aniso_U_13
_atom_site_aniso_U_12
Ir1 0.03595(13) 0.03513(14) 0.04545(14) 0.00142(11) -0.00170(10) 0.00314(11)
I1 0.0594(3) 0.0398(3) 0.0687(3) -0.0060(2) 0.0088(3) 0.0003(2)
N1 0.046(3) 0.044(3) 0.051(3) -0.001(3) -0.011(3) -0.003(3)
C1 0.039(4) 0.036(4) 0.046(3) 0.002(3) 0.001(3) 0.005(3)
I2 0.0604(3) 0.0534(3) 0.0668(3) 0.0026(3) 0.0139(3) -0.0122(3)
N2 0.035(3) 0.035(3) 0.059(4) 0.000(3) 0.004(2) 0.004(2)
C2 0.045(4) 0.050(5) 0.087(6) 0.004(5) -0.029(4) 0.006(4)
C3 0.038(4) 0.041(4) 0.093(7) 0.007(4) -0.013(4) 0.004(3)
C4 0.076(6) 0.079(7) 0.047(4) -0.002(5) -0.011(4) 0.000(5)
C5 0.042(4) 0.055(5) 0.056(5) -0.006(4) 0.021(3) -0.003(3)
C6 0.051(4) 0.040(4) 0.079(5) -0.010(4) 0.016(5) 0.002(3)
C7 0.085(8) 0.077(8) 0.137(11) -0.049(8) 0.005(8) -0.003(7)
C8 0.059(6) 0.034(4) 0.147(10) 0.002(5) 0.003(6) -0.002(4)
C9 0.081(6) 0.067(6) 0.047(4) 0.012(4) 0.020(4) -0.007(5)
C10 0.062(5) 0.055(5) 0.040(4) -0.001(3) -0.007(3) 0.008(4)
C11 0.054(4) 0.054(5) 0.068(5) 0.000(4) -0.025(4) -0.005(4)
C12 0.042(4) 0.066(5) 0.085(6) 0.007(6) -0.018(4) -0.002(4)
C13 0.080(7) 0.065(6) 0.093(7) 0.011(6) -0.036(6) 0.023(6)
C14 0.076(6) 0.048(4) 0.049(4) 0.014(3) -0.008(4) 0.000(5)

loop_
_atom_type_symbol
_atom_type_description
_atom_type_scat_dispersion_real
_atom_type_scat_dispersion_imag
_atom_type_scat_source
C C 0.0033 0.0016 'International Tables Vol C Tables 4.2.6.8 and 6.1.1.4'
H H 0.0000 0.0000 'International Tables Vol C Tables 4.2.6.8 and 6.1.1.4'
N N 0.0061 0.0033 'International Tables Vol C Tables 4.2.6.8 and 6.1.1.4'
I I -0.4742 1.8119 'International Tables Vol C Tables 4.2.6.8 and 6.1.1.4'
Ir Ir -1.4442 7.9887 'International Tables Vol C Tables 4.2.6.8 and 6.1.1.4'

loop_
_geom_angle_atom_site_label_1
_geom_angle_atom_site_label_2
_geom_angle_atom_site_label_3
_geom_angle
C1 Ir1 C10 92.1(3)
C1 Ir1 C11 111.6(3)
C10 Ir1 C11 38.2(4)
C1 Ir1 C14 109.4(3)
C10 Ir1 C14 38.8(3)
C11 Ir1 C14 64.4(4)
C1 Ir1 C12 149.4(3)
C10 Ir1 C12 63.8(4)
C11 Ir1 C12 37.8(4)
C14 Ir1 C12 64.2(4)
C1 Ir1 C13 146.6(4)
C10 Ir1 C13 62.0(4)
C11 Ir1 C13 61.7(4)
C14 Ir1 C13 37.2(4)
C12 Ir1 C13 37.1(4)
C1 Ir1 I2 90.6(2)
C10 Ir1 I2 131.6(3)
C11 Ir1 I2 97.0(3)
C14 Ir1 I2 156.4(3)
C12 Ir1 I2 92.2(3)
C13 Ir1 I2 122.1(3)
C1 Ir1 I1 95.8(2)
C10 Ir1 I1 131.0(3)
C11 Ir1 I1 149.1(3)
C14 Ir1 I1 93.7(2)
C12 Ir1 I1 114.1(3)
C13 Ir1 I1 87.6(3)
I2 Ir1 I1 96.669(19)
C1 N1 C2 112.2(7)
C1 N1 C4 128.1(7)
C2 N1 C4 119.5(7)
N1 C1 N2 103.7(6)
N1 C1 Ir1 133.3(6)
N2 C1 Ir1 122.8(5)
C3 N2 C1 110.3(7)
C3 N2 C5 121.6(7)
C1 N2 C5 127.7(6)
C3 C2 N1 106.4(7)
C2 C3 N2 107.1(8)
N2 C5 C6 112.1(6)
N2 C5 C9 110.5(7)
C6 C5 C9 116.3(8)
C7 C6 C5 115.4(9)
C7 C6 C8 109.0(9)
C5 C6 C8 109.3(7)
C10 C9 C5 115.2(7)
C11 C10 C14 108.7(9)
C11 C10 C9 128.5(9)
C14 C10 C9 122.9(9)
C11 C10 Ir1 71.6(5)
C14 C10 Ir1 71.6(5)
C9 C10 Ir1 121.4(6)
C10 C11 C12 109.6(8)
C10 C11 Ir1 70.1(5)
C12 C11 Ir1 74.4(5)
C13 C12 C11 104.6(9)
C13 C12 Ir1 71.7(5)
C11 C12 Ir1 67.8(5)
C14 C13 C12 111.3(9)
C14 C13 Ir1 68.2(5)
C12 C13 Ir1 71.3(5)
C13 C14 C10 105.6(9)
C13 C14 Ir1 74.6(6)
C10 C14 Ir1 69.6(4)

loop_
_geom_bond_atom_site_label_1
_geom_bond_atom_site_label_2
_geom_bond_distance
Ir1 C1 2.041(7)
Ir1 C10 2.151(7)
Ir1 C11 2.170(9)
Ir1 C14 2.178(8)
Ir1 C12 2.257(8)
Ir1 C13 2.262(9)
Ir1 I2 2.7049(6)
Ir1 I1 2.7402(6)
N1 C1 1.343(10)
N1 C2 1.378(11)
N1 C4 1.566(11)
C1 N2 1.386(9)
N2 C3 1.376(10)
N2 C5 1.458(11)
C2 C3 1.351(14)
C5 C6 1.521(12)
C5 C9 1.540(13)
C6 C7 1.411(15)
C6 C8 1.545(14)
C9 C10 1.493(13)
C10 C11 1.415(13)
C10 C14 1.438(13)
C11 C12 1.437(14)
C12 C13 1.436(16)
C13 C14 1.418(16)

loop_
_geom_torsion_atom_site_label_1
_geom_torsion_atom_site_label_2
_geom_torsion_atom_site_label_3
_geom_torsion_atom_site_label_4
_geom_torsion
C2 N1 C1 N2 3.3(9)
C4 N1 C1 N2 -171.6(7)
C2 N1 C1 Ir1 -171.4(6)
C4 N1 C1 Ir1 13.6(13)
C10 Ir1 C1 N1 162.9(8)
C11 Ir1 C1 N1 -163.3(7)
C14 Ir1 C1 N1 127.3(8)
C12 Ir1 C1 N1 -160.8(7)
C13 Ir1 C1 N1 125.7(8)
I2 Ir1 C1 N1 -65.5(8)
I1 Ir1 C1 N1 31.3(8)
C10 Ir1 C1 N2 -11.0(6)
C11 Ir1 C1 N2 22.8(7)
C14 Ir1 C1 N2 -46.6(7)
C12 Ir1 C1 N2 25.3(10)
C13 Ir1 C1 N2 -48.2(10)
I2 Ir1 C1 N2 120.6(6)
I1 Ir1 C1 N2 -142.6(6)
N1 C1 N2 C3 -4.7(8)
Ir1 C1 N2 C3 170.7(6)
N1 C1 N2 C5 168.8(7)
Ir1 C1 N2 C5 -15.7(10)
C1 N1 C2 C3 -0.8(11)
C4 N1 C2 C3 174.7(8)
N1 C2 C3 N2 -2.2(10)
C1 N2 C3 C2 4.4(9)
C5 N2 C3 C2 -169.6(8)
C3 N2 C5 C6 97.8(9)
C1 N2 C5 C6 -75.0(10)
C3 N2 C5 C9 -130.8(8)
C1 N2 C5 C9 56.4(10)
N2 C5 C6 C7 -178.1(8)
C9 C5 C6 C7 53.5(11)
N2 C5 C6 C8 -54.9(10)
C9 C5 C6 C8 176.7(7)
N2 C5 C9 C10 -64.5(10)
C6 C5 C9 C10 64.7(10)
C5 C9 C10 C11 -53.8(13)
C5 C9 C10 C14 124.4(9)
C5 C9 C10 Ir1 36.9(11)
C1 Ir1 C10 C11 123.3(5)
C14 Ir1 C10 C11 -117.8(8)
C12 Ir1 C10 C11 -37.1(5)
C13 Ir1 C10 C11 -78.9(6)
I2 Ir1 C10 C11 30.5(6)
I1 Ir1 C10 C11 -137.2(5)
C1 Ir1 C10 C14 -119.0(6)
C11 Ir1 C10 C14 117.8(8)
C12 Ir1 C10 C14 80.7(6)
C13 Ir1 C10 C14 38.9(6)
I2 Ir1 C10 C14 148.3(5)
I1 Ir1 C10 C14 -19.4(7)
C1 Ir1 C10 C9 -1.1(8)
C11 Ir1 C10 C9 -124.4(10)
C14 Ir1 C10 C9 117.8(10)
C12 Ir1 C10 C9 -161.5(9)
C13 Ir1 C10 C9 156.7(9)
I2 Ir1 C10 C9 -93.9(8)
I1 Ir1 C10 C9 98.4(7)
C14 C10 C11 C12 2.0(10)
C9 C10 C11 C12 -179.6(8)
Ir1 C10 C11 C12 64.4(6)
C14 C10 C11 Ir1 -62.4(5)
C9 C10 C11 Ir1 116.0(9)
C1 Ir1 C11 C10 -64.0(6)
C14 Ir1 C11 C10 37.9(5)
C12 Ir1 C11 C10 118.1(8)
C13 Ir1 C11 C10 79.7(6)
I2 Ir1 C11 C10 -157.5(5)
I1 Ir1 C11 C10 86.8(7)
C1 Ir1 C11 C12 177.9(5)
C10 Ir1 C11 C12 -118.1(8)
C14 Ir1 C11 C12 -80.2(6)
C13 Ir1 C11 C12 -38.3(6)
I2 Ir1 C11 C12 84.4(6)
I1 Ir1 C11 C12 -31.3(9)
C10 C11 C12 C13 1.0(10)
Ir1 C11 C12 C13 62.8(7)
C10 C11 C12 Ir1 -61.7(6)
C1 Ir1 C12 C13 -118.8(8)
C10 Ir1 C12 C13 -77.5(7)
C11 Ir1 C12 C13 -115.0(9)
C14 Ir1 C12 C13 -34.1(7)
I2 Ir1 C12 C13 146.3(7)
I1 Ir1 C12 C13 48.0(7)
C1 Ir1 C12 C11 -3.8(10)
C10 Ir1 C12 C11 37.5(6)
C14 Ir1 C12 C11 80.9(6)
C13 Ir1 C12 C11 115.0(9)
I2 Ir1 C12 C11 -98.7(6)
I1 Ir1 C12 C11 163.0(5)
C11 C12 C13 C14 -3.8(11)
Ir1 C12 C13 C14 56.4(7)
C11 C12 C13 Ir1 -60.1(6)
C1 Ir1 C13 C14 2.5(10)
C10 Ir1 C13 C14 -40.6(6)
C11 Ir1 C13 C14 -84.2(7)
C12 Ir1 C13 C14 -123.3(10)
I2 Ir1 C13 C14 -164.2(5)
I1 Ir1 C13 C14 99.4(6)
C1 Ir1 C13 C12 125.9(7)
C10 Ir1 C13 C12 82.8(7)
C11 Ir1 C13 C12 39.1(6)
C14 Ir1 C13 C12 123.3(10)
I2 Ir1 C13 C12 -40.9(8)
I1 Ir1 C13 C12 -137.2(6)
C12 C13 C14 C10 5.0(11)
Ir1 C13 C14 C10 63.1(5)
C12 C13 C14 Ir1 -58.1(8)
C11 C10 C14 C13 -4.2(10)
C9 C10 C14 C13 177.3(8)
Ir1 C10 C14 C13 -66.6(6)
C11 C10 C14 Ir1 62.4(6)
C9 C10 C14 Ir1 -116.1(7)
C1 Ir1 C14 C13 -178.5(6)
C10 Ir1 C14 C13 113.5(9)
C11 Ir1 C14 C13 76.2(7)
C12 Ir1 C14 C13 34.0(6)
I2 Ir1 C14 C13 35.1(10)
I1 Ir1 C14 C13 -81.0(6)
C1 Ir1 C14 C10 67.9(6)
C11 Ir1 C14 C10 -37.4(6)
C12 Ir1 C14 C10 -79.5(6)
C13 Ir1 C14 C10 -113.5(9)
I2 Ir1 C14 C10 -78.5(9)
I1 Ir1 C14 C10 165.4(5)
